data_4328181
loop_
_publ_author_name
'Noriko Chikaraishi Kasuga'
'Rie Yoshikawa'
'Yoshitaka Sakai'
'Kenji Nomiya'

_publ_section_title
;
 Syntheses, Structures, and Antimicrobial Activities of Remarkably
 Light-Stable and Water-Soluble Silver Complexes with Amino Acid
 Derivatives, Silver(I) N-Acetylmethioninates
;
_journal_name_full 'Inorganic Chemistry'
_journal_page_first 1640
_journal_page_last 1647
_journal_paper_doi 10.1021/ic201950p
_journal_volume 51
_journal_year 2012
_chemical_absolute_configuration
;
;
_chemical_compound_source 'local laboratory'
_chemical_formula_moiety 'C4 H8 Ag N O2 S'
_chemical_formula_sum 'C4 H8 Ag N O2 S'
_chemical_formula_weight 242.04
_chemical_name_systematic ?
_space_group_IT_number 19
_symmetry_cell_setting orthorhombic
_symmetry_space_group_name_Hall 'P 2ac 2ab'
_symmetry_space_group_name_H-M 'P 21 21 21'
_atom_sites_solution_hydrogens geom
_atom_sites_solution_primary direct
_atom_sites_solution_secondary difmap
_audit_creation_method SHELXL-97
_cell_angle_alpha 90.00
_cell_angle_beta 90.00
_cell_angle_gamma 90.00
_cell_formula_units_Z 4
_cell_length_a 5.0463(4)
_cell_length_b 5.6304(5)
_cell_length_c 23.2902(19)
_cell_measurement_reflns_used 4542
_cell_measurement_temperature 90
_cell_measurement_theta_max 28.26
_cell_measurement_theta_min 3.50
_cell_volume 661.74(10)
_computing_cell_refinement 'Bruker SMART'
_computing_data_collection 'Bruker SMART'
_computing_data_reduction 'Bruker SAINT'
_computing_molecular_graphics 'Bruker SHELXTL'
_computing_publication_material 'Bruker SHELXTL'
_computing_structure_refinement 'SHELXL-97 (Sheldrick, 1997)'
_computing_structure_solution 'SHELXS-97 (Sheldrick, 1990)'
_diffrn_ambient_temperature 90
_diffrn_detector_area_resol_mean 8.366
_diffrn_measured_fraction_theta_full 1.000
_diffrn_measured_fraction_theta_max 1.000
_diffrn_measurement_device_type 'CCD area detector'
_diffrn_measurement_method 'phi and omega scans'
_diffrn_radiation_monochromator graphite
_diffrn_radiation_source 'fine-focus sealed tube'
_diffrn_radiation_type MoK\a
_diffrn_radiation_wavelength 0.71073
_diffrn_reflns_av_R_equivalents 0.0235
_diffrn_reflns_av_sigmaI/netI 0.0221
_diffrn_reflns_limit_h_max 5
_diffrn_reflns_limit_h_min -6
_diffrn_reflns_limit_k_max 7
_diffrn_reflns_limit_k_min -6
_diffrn_reflns_limit_l_max 30
_diffrn_reflns_limit_l_min -30
_diffrn_reflns_number 4923
_diffrn_reflns_theta_full 28.26
_diffrn_reflns_theta_max 28.26
_diffrn_reflns_theta_min 1.75
_exptl_absorpt_coefficient_mu 3.281
_exptl_absorpt_correction_T_max 0.8275
_exptl_absorpt_correction_T_min 0.4943
_exptl_absorpt_correction_type empirical
_exptl_absorpt_process_details 'XPREP Bruker AXS 2000'
_exptl_crystal_colour Colorless
_exptl_crystal_density_diffrn 2.430
_exptl_crystal_description granular
_exptl_crystal_F_000 472
_exptl_crystal_size_max 0.25
_exptl_crystal_size_mid 0.12
_exptl_crystal_size_min 0.06
_refine_diff_density_max 0.724
_refine_diff_density_min -0.473
_refine_diff_density_rms 0.102
_refine_ls_abs_structure_details 'Flack H D (1983), Acta Cryst. A39, 876-881'
_refine_ls_abs_structure_Flack 0.03(4)
_refine_ls_extinction_method none
_refine_ls_goodness_of_fit_ref 1.227
_refine_ls_hydrogen_treatment noref
_refine_ls_matrix_type full
_refine_ls_number_parameters 83
_refine_ls_number_reflns 1641
_refine_ls_number_restraints 0
_refine_ls_restrained_S_all 1.227
_refine_ls_R_factor_all 0.0192
_refine_ls_R_factor_gt 0.0190
_refine_ls_shift/su_max 0.001
_refine_ls_shift/su_mean 0.000
_refine_ls_structure_factor_coef Fsqd
_refine_ls_weighting_details 'calc w=1/[\s^2^(Fo^2^)+(0.0082P)^2^+0.9600P] where P=(Fo^2^+2Fc^2^)/3'
_refine_ls_weighting_scheme calc
_refine_ls_wR_factor_gt 0.0446
_refine_ls_wR_factor_ref 0.0447
_reflns_number_gt 1638
_reflns_number_total 1641
_reflns_threshold_expression I>2\s(I)
_cod_data_source_file ic201950p_si_001_3.cif
_cod_data_source_block ryo0161
_cod_original_sg_symbol_H-M 'P21 21 21'
_cod_database_code 4328181

loop_
_symmetry_equiv_pos_as_xyz
'x, y, z'
'-x+1/2, -y, z+1/2'
'-x, y+1/2, -z+1/2'
'x+1/2, -y+1/2, -z'

loop_
_atom_site_label
_atom_site_type_symbol
_atom_site_fract_x
_atom_site_fract_y
_atom_site_fract_z
_atom_site_U_iso_or_equiv
_atom_site_adp_type
_atom_site_occupancy
_atom_site_symmetry_multiplicity
_atom_site_calc_flag
_atom_site_refinement_flags
Ag1 Ag 0.50237(5) 0.60802(3) 0.831303(8) 0.01315(6) Uani 1 1 d .
O1 O 0.9224(4) -0.1755(4) 0.79467(9) 0.0151(4) Uani 1 1 d .
O2 O 1.2780(4) -0.0647(4) 0.84555(9) 0.0157(4) Uani 1 1 d .
S1 S 0.68332(14) 0.43465(13) 0.93907(3) 0.01267(14) Uani 1 1 d .
C1 C 1.0450(6) -0.0350(5) 0.82544(11) 0.0119(6) Uani 1 1 d .
C2 C 0.9128(6) 0.2021(5) 0.84359(12) 0.0111(5) Uani 1 1 d .
H2 H 1.0506 0.3297 0.8434 0.013 Uiso 1 1 calc R
C3 C 0.8126(6) 0.1697(5) 0.90522(12) 0.0123(5) Uani 1 1 d .
H3A H 0.9603 0.1084 0.9290 0.015 Uiso 1 1 calc R
H3B H 0.6717 0.0474 0.9051 0.015 Uiso 1 1 calc R
C5 C 0.9875(7) 0.5804(5) 0.95812(11) 0.0159(5) Uani 1 1 d .
H5A H 1.0737 0.6407 0.9233 0.024 Uiso 1 1 calc R
H5B H 1.1053 0.4670 0.9773 0.024 Uiso 1 1 calc R
H5C H 0.9495 0.7130 0.9841 0.024 Uiso 1 1 calc R
N1 N 0.6973(5) 0.2731(4) 0.80525(10) 0.0107(4) Uani 1 1 d .
H12D H 0.5726 0.1540 0.8043 0.013 Uiso 1 1 calc R
H12E H 0.7636 0.2906 0.7687 0.013 Uiso 1 1 calc R

loop_
_atom_site_aniso_label
_atom_site_aniso_U_11
_atom_site_aniso_U_22
_atom_site_aniso_U_33
_atom_site_aniso_U_23
_atom_site_aniso_U_13
_atom_site_aniso_U_12
Ag1 0.01172(10) 0.00906(9) 0.01867(10) 0.00084(6) 0.00044(11) 0.00272(11)
O1 0.0140(10) 0.0103(9) 0.0210(10) -0.0038(8) 0.0031(8) -0.0007(7)
O2 0.0116(10) 0.0121(9) 0.0235(10) -0.0002(8) -0.0007(8) 0.0026(8)
S1 0.0119(3) 0.0125(3) 0.0136(3) -0.0015(3) 0.0009(3) 0.0026(3)
C1 0.0112(15) 0.0097(11) 0.0149(12) 0.0025(9) 0.0055(10) -0.0009(10)
C2 0.0103(12) 0.0072(11) 0.0158(13) -0.0006(10) 0.0004(10) 0.0001(9)
C3 0.0145(13) 0.0086(12) 0.0137(12) -0.0003(10) -0.0001(10) 0.0020(11)
C5 0.0137(12) 0.0147(11) 0.0193(12) -0.0012(9) -0.0029(13) 0.0003(18)
N1 0.0083(11) 0.0116(11) 0.0123(11) 0.0010(8) -0.0003(9) 0.0006(10)

loop_
_atom_type_symbol
_atom_type_description
_atom_type_scat_dispersion_real
_atom_type_scat_dispersion_imag
_atom_type_scat_source
C C 0.0033 0.0016 'International Tables Vol C Tables 4.2.6.8 and 6.1.1.4'
H H 0.0000 0.0000 'International Tables Vol C Tables 4.2.6.8 and 6.1.1.4'
N N 0.0061 0.0033 'International Tables Vol C Tables 4.2.6.8 and 6.1.1.4'
O O 0.0106 0.0060 'International Tables Vol C Tables 4.2.6.8 and 6.1.1.4'
S S 0.1246 0.1234 'International Tables Vol C Tables 4.2.6.8 and 6.1.1.4'
Ag Ag -0.8971 1.1015 'International Tables Vol C Tables 4.2.6.8 and 6.1.1.4'

loop_
_geom_angle_atom_site_label_1
_geom_angle_atom_site_label_2
_geom_angle_atom_site_label_3
_geom_angle
_geom_angle_site_symmetry_1
_geom_angle_site_symmetry_3
O2 Ag1 N1 171.80(8) 1_465 .
O2 Ag1 O1 94.42(7) 1_465 1_565
N1 Ag1 O1 86.95(8) . 1_565
O2 Ag1 S1 108.75(6) 1_465 .
N1 Ag1 S1 78.85(6) . .
O1 Ag1 S1 100.92(5) 1_565 .
C1 O1 Ag1 121.39(18) . 1_545
C1 O2 Ag1 122.08(19) . 1_645
C5 S1 C3 100.14(14) . .
C5 S1 Ag1 109.61(9) . .
C3 S1 Ag1 90.82(9) . .
O1 C1 O2 126.2(3) . .
O1 C1 C2 119.6(3) . .
O2 C1 C2 114.1(2) . .
N1 C2 C3 111.0(2) . .
N1 C2 C1 112.9(2) . .
C3 C2 C1 107.1(2) . .
N1 C2 H2 108.6 . .
C3 C2 H2 108.6 . .
C1 C2 H2 108.6 . .
C2 C3 S1 115.40(19) . .
C2 C3 H3A 108.4 . .
S1 C3 H3A 108.4 . .
C2 C3 H3B 108.4 . .
S1 C3 H3B 108.4 . .
H3A C3 H3B 107.5 . .
S1 C5 H5A 109.5 . .
S1 C5 H5B 109.5 . .
H5A C5 H5B 109.5 . .
S1 C5 H5C 109.5 . .
H5A C5 H5C 109.5 . .
H5B C5 H5C 109.5 . .
C2 N1 Ag1 113.34(17) . .
C2 N1 H12D 108.9 . .
Ag1 N1 H12D 108.9 . .
C2 N1 H12E 108.9 . .
Ag1 N1 H12E 108.9 . .
H12D N1 H12E 107.7 . .

loop_
_geom_bond_atom_site_label_1
_geom_bond_atom_site_label_2
_geom_bond_distance
_geom_bond_site_symmetry_2
Ag1 O2 2.188(2) 1_465
Ag1 N1 2.212(2) .
Ag1 O1 2.590(2) 1_565
Ag1 S1 2.8436(7) .
O1 C1 1.234(4) .
O1 Ag1 2.590(2) 1_545
O2 C1 1.277(3) .
O2 Ag1 2.188(2) 1_645
S1 C5 1.796(4) .
S1 C3 1.809(3) .
C1 C2 1.551(4) .
C2 N1 1.463(4) .
C2 C3 1.533(4) .
C2 H2 1.0000 .
C3 H3A 0.9900 .
C3 H3B 0.9900 .
C5 H5A 0.9800 .
C5 H5B 0.9800 .
C5 H5C 0.9800 .
N1 H12D 0.9200 .
N1 H12E 0.9200 .
